data_1570438
loop_
_publ_author_name
'Sacharczuk, Natalia'
'Olejniczak, Anna'
'Bujak, Maciej'
'Dziubek, Kamil Filip'
'Katrusiak, Andrzej'
'Podsiad&#x142;o, Marcin'

_publ_section_title
;
 Conformation-aggregation interplay in the simplest aliphatic ethers
 probed under high pressure.
;
_journal_issue 'Pt 1'
_journal_name_full IUCrJ
_journal_page_first 57
_journal_page_last 61
_journal_paper_doi 10.1107/S2052252523009995
_journal_volume 11
_journal_year 2024
_chemical_formula_moiety 'C2 H6 O'
_chemical_formula_sum 'C2 H6 O'
_chemical_formula_weight 46.07
_chemical_name_systematic 'dimethyl ether'
_space_group_crystal_system triclinic
_space_group_IT_number 2
_space_group_name_Hall '-P 1'
_space_group_name_H-M_alt 'P -1'
_atom_sites_solution_hydrogens geom
_atom_sites_solution_primary direct
_audit_creation_method
;
Olex2 1.5
(compiled 2022.04.07 svn.rca3783a0 for OlexSys, GUI svn.r6498)
;
_cell_angle_alpha 90.641(19)
_cell_angle_beta 93.97(3)
_cell_angle_gamma 90.04(5)
_cell_formula_units_Z 8
_cell_length_a 4.250(4)
_cell_length_b 8.198(3)
_cell_length_c 12.6105(19)
_cell_measurement_reflns_used 842
_cell_measurement_temperature 295(2)
_cell_measurement_theta_max 23.5110
_cell_measurement_theta_min 4.9570
_cell_volume 438.3(4)
_computing_cell_refinement 'CrysAlisPro 1.171.42.49 (Rigaku OD, 2022)'
_computing_data_collection 'CrysAlisPro 1.171.42.49 (Rigaku OD, 2022)'
_computing_data_reduction 'CrysAlisPro 1.171.42.49 (Rigaku OD, 2022)'
_computing_molecular_graphics 'Olex2 1.5 (Dolomanov et al., 2009)'
_computing_publication_material 'Olex2 1.5 (Dolomanov et al., 2009)'
_computing_structure_refinement 'SHELXL 2018/3 (Sheldrick, 2015)'
_computing_structure_solution 'SHELXS  (Sheldrick, 2008)'
_diffrn_ambient_environment 'diamond-anvil cell'
_diffrn_ambient_pressure 7300000
_diffrn_ambient_temperature 295(2)
_diffrn_measured_fraction_theta_full 0.322
_diffrn_measured_fraction_theta_max 0.300
_diffrn_measurement_device_type 'KUMA KM4-CCD, Eos'
_diffrn_measurement_method '\f- and \w-scans'
_diffrn_radiation_type MoK\a
_diffrn_radiation_wavelength 0.71073
_diffrn_reflns_av_R_equivalents 0.0418
_diffrn_reflns_av_unetI/netI 0.0434
_diffrn_reflns_Laue_measured_fraction_full 0.322
_diffrn_reflns_Laue_measured_fraction_max 0.300
_diffrn_reflns_limit_h_max 2
_diffrn_reflns_limit_h_min -2
_diffrn_reflns_limit_k_max 9
_diffrn_reflns_limit_k_min -9
_diffrn_reflns_limit_l_max 15
_diffrn_reflns_limit_l_min -15
_diffrn_reflns_number 2349
_diffrn_reflns_point_group_measured_fraction_full 0.322
_diffrn_reflns_point_group_measured_fraction_max 0.300
_diffrn_reflns_theta_full 25.242
_diffrn_reflns_theta_max 26.119
_diffrn_reflns_theta_min 4.862
_exptl_absorpt_coefficient_mu 0.108
_exptl_absorpt_correction_T_max 1.00000
_exptl_absorpt_correction_T_min 0.76813
_exptl_absorpt_correction_type multi-scan
_exptl_absorpt_process_details
;
CrysAlisPro 1.171.42.49 (Rigaku Oxford Diffraction, 2022)
Empirical absorption correction using spherical harmonics,
implemented in SCALE3 ABSPACK scaling algorithm.
;
_exptl_crystal_colour colourless
_exptl_crystal_density_diffrn 1.396
_exptl_crystal_description disc
_exptl_crystal_F_000 208
_exptl_crystal_size_max 0.40
_exptl_crystal_size_mid 0.38
_exptl_crystal_size_min 0.20
_refine_diff_density_max 0.155
_refine_diff_density_min -0.145
_refine_diff_density_rms 0.042
_refine_ls_extinction_coef 0.15(4)
_refine_ls_extinction_expression Fc^*^=kFc[1+0.001xFc^2^\l^3^/sin(2\q)]^-1/4^
_refine_ls_extinction_method 'SHELXL-2018/3 (Sheldrick 2018)'
_refine_ls_goodness_of_fit_ref 1.055
_refine_ls_hydrogen_treatment constr
_refine_ls_matrix_type full
_refine_ls_number_parameters 118
_refine_ls_number_reflns 523
_refine_ls_number_restraints 0
_refine_ls_restrained_S_all 1.055
_refine_ls_R_factor_all 0.1062
_refine_ls_R_factor_gt 0.0793
_refine_ls_shift/su_max 0.000
_refine_ls_shift/su_mean 0.000
_refine_ls_structure_factor_coef Fsqd
_refine_ls_weighting_details 'w=1/[\s^2^(Fo^2^)+(0.0557P)^2^+1.6787P] where P=(Fo^2^+2Fc^2^)/3'
_refine_ls_weighting_scheme calc
_refine_ls_wR_factor_gt 0.1688
_refine_ls_wR_factor_ref 0.1868
_reflns_Friedel_coverage 0.000
_reflns_number_gt 389
_reflns_number_total 523
_reflns_threshold_expression 'I > 2\s(I)'
_cod_data_source_file lq5055.cif
_cod_data_source_block dimethyl_ether_phase_gamma_7_30GPa
_cod_depositor_comments 'Adding full bibliography for 1570433--1570452.cif.'
_cod_database_code 1570438
_shelx_shelxl_version_number 2018/3
_shelx_space_group_comment
;
The symmetry employed for this shelxl refinement is uniquely defined
by the following loop, which should always be used as a source of
symmetry information in preference to the above space-group names.
They are only intended as comments.
;
_exptl_absorpt_special_details
;
Data were collected at room temperature (295(2) K) and pressure of 7.30(2) GPa
(7300000 kPa).
;
_olex2_refinement_description
;
1. Fixed Uiso
 At 1.5 times of:
  All C(H,H,H) groups
2.a Idealised Me refined as rotating group:
 C1(H13,H11,H12), C2(H23,H21,H22), C3(H33,H31,H32), C4(H42,H43,H41), C5(H51,
 H52,H53), C6(H62,H63,H61), C7(H73,H71,H72), C8(H81,H82,H83)
;
_olex2_submission_special_instructions 'No special instructions were received'

loop_
_space_group_symop_operation_xyz
'x, y, z'
'-x, -y, -z'

loop_
_atom_site_label
_atom_site_type_symbol
_atom_site_fract_x
_atom_site_fract_y
_atom_site_fract_z
_atom_site_U_iso_or_equiv
_atom_site_adp_type
_atom_site_occupancy
_atom_site_site_symmetry_order
_atom_site_calc_flag
_atom_site_refinement_flags_posn
_atom_site_refinement_flags_adp
_atom_site_refinement_flags_occupancy
_atom_site_disorder_assembly
_atom_site_disorder_group
O1 O 0.240(3) 0.8292(9) -0.0037(4) 0.082(12) Uani 1 1 d . . . . .
C1 C -0.041(5) 0.7358(14) -0.0105(6) 0.048(16) Uani 1 1 d . . . . .
H13 H -0.142119 0.743904 -0.080735 0.073 Uiso 1 1 calc R U . . .
H11 H -0.180702 0.776448 0.040411 0.073 Uiso 1 1 calc R U . . .
H12 H 0.008136 0.623754 0.004302 0.073 Uiso 1 1 calc R U . . .
C2 C 0.250(5) 0.9124(13) 0.0985(6) 0.038(14) Uani 1 1 d . . . . .
H23 H 0.413437 0.993563 0.101686 0.057 Uiso 1 1 calc R U . . .
H21 H 0.292871 0.834845 0.154095 0.057 Uiso 1 1 calc R U . . .
H22 H 0.050583 0.963852 0.107354 0.057 Uiso 1 1 calc R U . . .
O2 O 0.845(3) 0.5126(8) 0.1935(4) 0.034(10) Uani 1 1 d . . . . .
C3 C 0.552(5) 0.5002(13) 0.1409(7) 0.037(14) Uani 1 1 d . . . . .
H33 H 0.542484 0.403031 0.097564 0.056 Uiso 1 1 calc R U . . .
H31 H 0.515165 0.593709 0.096605 0.056 Uiso 1 1 calc R U . . .
H32 H 0.394248 0.495181 0.191592 0.056 Uiso 1 1 calc R U . . .
C4 C 0.863(5) 0.6591(12) 0.2548(7) 0.075(16) Uani 1 1 d . . . . .
H42 H 0.783470 0.748082 0.211966 0.112 Uiso 1 1 calc R U . . .
H43 H 1.078333 0.680152 0.278883 0.112 Uiso 1 1 calc R U . . .
H41 H 0.738439 0.648119 0.315095 0.112 Uiso 1 1 calc R U . . .
O3 O 0.714(4) 0.0122(9) 0.2895(4) 0.085(11) Uani 1 1 d . . . . .
C5 C 0.429(6) -0.0141(15) 0.3470(7) 0.066(17) Uani 1 1 d . . . . .
H51 H 0.245633 0.012962 0.301779 0.099 Uiso 1 1 calc R U . . .
H52 H 0.437070 0.053987 0.409528 0.099 Uiso 1 1 calc R U . . .
H53 H 0.417646 -0.126455 0.367076 0.099 Uiso 1 1 calc R U . . .
C6 C 0.680(5) 0.1709(12) 0.2492(8) 0.063(16) Uani 1 1 d . . . . .
H62 H 0.510643 0.172508 0.194618 0.094 Uiso 1 1 calc R U . . .
H63 H 0.872158 0.203780 0.219885 0.094 Uiso 1 1 calc R U . . .
H61 H 0.632894 0.244860 0.305507 0.094 Uiso 1 1 calc R U . . .
O4 O 0.261(3) 0.3117(8) 0.4976(4) 0.042(11) Uani 1 1 d . . . . .
C7 C -0.009(5) 0.2107(14) 0.5049(6) 0.058(17) Uani 1 1 d . . . . .
H73 H 0.005406 0.156050 0.571974 0.088 Uiso 1 1 calc R U . . .
H71 H -0.017860 0.131259 0.448232 0.088 Uiso 1 1 calc R U . . .
H72 H -0.195690 0.276561 0.499377 0.088 Uiso 1 1 calc R U . . .
C8 C 0.234(6) 0.4113(12) 0.4053(6) 0.059(16) Uani 1 1 d . . . . .
H81 H 0.067885 0.489404 0.412051 0.088 Uiso 1 1 calc R U . . .
H82 H 0.185615 0.343922 0.343505 0.088 Uiso 1 1 calc R U . . .
H83 H 0.429215 0.467453 0.398230 0.088 Uiso 1 1 calc R U . . .

loop_
_atom_site_aniso_label
_atom_site_aniso_U_11
_atom_site_aniso_U_22
_atom_site_aniso_U_33
_atom_site_aniso_U_23
_atom_site_aniso_U_13
_atom_site_aniso_U_12
O1 0.15(3) 0.046(6) 0.049(3) 0.005(3) -0.012(6) -0.043(15)
C1 0.05(4) 0.044(9) 0.048(5) 0.000(5) 0.009(8) -0.02(2)
C2 0.03(4) 0.030(8) 0.056(5) -0.004(5) -0.004(9) 0.009(17)
O2 0.03(3) 0.021(5) 0.048(3) -0.005(3) 0.001(6) 0.006(11)
C3 0.03(4) 0.037(8) 0.044(4) -0.003(4) 0.014(9) -0.005(17)
C4 0.13(4) 0.029(7) 0.057(5) 0.004(5) -0.019(9) -0.024(18)
O3 0.16(3) 0.044(6) 0.050(3) 0.008(3) 0.002(6) -0.045(13)
C5 0.09(5) 0.050(9) 0.061(5) 0.007(6) 0.001(11) -0.01(2)
C6 0.11(4) 0.029(7) 0.054(5) -0.005(5) 0.000(9) -0.002(18)
O4 0.03(3) 0.042(6) 0.051(3) 0.004(3) 0.005(6) -0.010(13)
C7 0.09(5) 0.045(9) 0.041(4) -0.005(4) 0.019(9) -0.02(2)
C8 0.10(4) 0.022(7) 0.052(5) -0.002(4) 0.004(9) 0.007(18)

loop_
_atom_type_symbol
_atom_type_description
_atom_type_scat_dispersion_real
_atom_type_scat_dispersion_imag
_atom_type_scat_source
C C 0.0033 0.0016 'International Tables Vol C Tables 4.2.6.8 and 6.1.1.4'
H H 0.0000 0.0000 'International Tables Vol C Tables 4.2.6.8 and 6.1.1.4'
O O 0.0106 0.0060 'International Tables Vol C Tables 4.2.6.8 and 6.1.1.4'

loop_
_geom_angle_atom_site_label_1
_geom_angle_atom_site_label_2
_geom_angle_atom_site_label_3
_geom_angle
_geom_angle_site_symmetry_1
_geom_angle_site_symmetry_3
_geom_angle_publ_flag
C1 O1 C2 106.0(11) . . ?
O1 C1 H13 109.5 . . ?
O1 C1 H11 109.5 . . ?
O1 C1 H12 109.5 . . ?
H13 C1 H11 109.5 . . ?
H13 C1 H12 109.5 . . ?
H11 C1 H12 109.5 . . ?
O1 C2 H23 109.5 . . ?
O1 C2 H21 109.5 . . ?
O1 C2 H22 109.5 . . ?
H23 C2 H21 109.5 . . ?
H23 C2 H22 109.5 . . ?
H21 C2 H22 109.5 . . ?
C3 O2 C4 109.5(14) . . ?
O2 C3 H33 109.5 . . ?
O2 C3 H31 109.5 . . ?
O2 C3 H32 109.5 . . ?
H33 C3 H31 109.5 . . ?
H33 C3 H32 109.5 . . ?
H31 C3 H32 109.5 . . ?
O2 C4 H42 109.5 . . ?
O2 C4 H43 109.5 . . ?
O2 C4 H41 109.5 . . ?
H42 C4 H43 109.5 . . ?
H42 C4 H41 109.5 . . ?
H43 C4 H41 109.5 . . ?
C6 O3 C5 104.5(14) . . ?
O3 C5 H51 109.5 . . ?
O3 C5 H52 109.5 . . ?
O3 C5 H53 109.5 . . ?
H51 C5 H52 109.5 . . ?
H51 C5 H53 109.5 . . ?
H52 C5 H53 109.5 . . ?
O3 C6 H62 109.5 . . ?
O3 C6 H63 109.5 . . ?
O3 C6 H61 109.5 . . ?
H62 C6 H63 109.5 . . ?
H62 C6 H61 109.5 . . ?
H63 C6 H61 109.5 . . ?
C7 O4 C8 111.8(10) . . ?
O4 C7 H73 109.5 . . ?
O4 C7 H71 109.5 . . ?
O4 C7 H72 109.5 . . ?
H73 C7 H71 109.5 . . ?
H73 C7 H72 109.5 . . ?
H71 C7 H72 109.5 . . ?
O4 C8 H81 109.5 . . ?
O4 C8 H82 109.5 . . ?
O4 C8 H83 109.5 . . ?
H81 C8 H82 109.5 . . ?
H81 C8 H83 109.5 . . ?
H82 C8 H83 109.5 . . ?

loop_
_geom_bond_atom_site_label_1
_geom_bond_atom_site_label_2
_geom_bond_distance
_geom_bond_site_symmetry_2
_geom_bond_publ_flag
O1 C1 1.416(16) . ?
O1 C2 1.449(11) . ?
C1 H13 0.9600 . ?
C1 H11 0.9600 . ?
C1 H12 0.9600 . ?
C2 H23 0.9600 . ?
C2 H21 0.9600 . ?
C2 H22 0.9600 . ?
O2 C3 1.37(2) . ?
O2 C4 1.420(11) . ?
C3 H33 0.9600 . ?
C3 H31 0.9600 . ?
C3 H32 0.9600 . ?
C4 H42 0.9600 . ?
C4 H43 0.9600 . ?
C4 H41 0.9600 . ?
O3 C5 1.47(2) . ?
O3 C6 1.406(12) . ?
C5 H51 0.9600 . ?
C5 H52 0.9600 . ?
C5 H53 0.9600 . ?
C6 H62 0.9600 . ?
C6 H63 0.9600 . ?
C6 H61 0.9600 . ?
O4 C7 1.421(15) . ?
O4 C8 1.427(9) . ?
C7 H73 0.9600 . ?
C7 H71 0.9600 . ?
C7 H72 0.9600 . ?
C8 H81 0.9600 . ?
C8 H82 0.9600 . ?
C8 H83 0.9600 . ?
